data_1575666
loop_
_publ_author_name
'Heller, Jan'
'Buch, Christoph D.'
'Virovets, Alexander V.'
'Peresypkina, Eugenia'
'Lerner, Hans-Wolfram'
'Fantuzzi, Felipe'
'Wagner, Matthias'

_publ_section_title
;
 Synthesis of perhalogenated silylboranes (X = Cl, I) and their
 application in regiodivergent alkene silaboration.
;
_journal_issue 43
_journal_name_full 'Chemical science'
_journal_page_first 20329
_journal_page_last 20343
_journal_paper_doi 10.1039/d5sc06234a
_journal_volume 16
_journal_year 2025
_chemical_formula_moiety 'C2 H6 B Cl5 S Si'
_chemical_formula_sum 'C2 H6 B Cl5 S Si'
_chemical_formula_weight 278.28
_chemical_properties_physical Air-sensitive,Moisture-sensitive
_space_group_crystal_system monoclinic
_space_group_IT_number 14
_space_group_name_Hall '-P 2yn'
_space_group_name_H-M_alt 'P 1 21/n 1'
_atom_sites_solution_hydrogens geom
_atom_sites_solution_primary dual
_audit_creation_method SHELXL-2019/3
_audit_update_record
;
2025-07-08 deposited with the CCDC.	2025-09-10 downloaded from the CCDC.
;
_cell_angle_alpha 90
_cell_angle_beta 95.647(3)
_cell_angle_gamma 90
_cell_formula_units_Z 4
_cell_length_a 7.1191(3)
_cell_length_b 16.0988(7)
_cell_length_c 9.7847(3)
_cell_measurement_reflns_used 4456
_cell_measurement_temperature 173(2)
_cell_measurement_theta_max 26.6470
_cell_measurement_theta_min 3.3510
_cell_volume 1115.97(8)
_computing_cell_refinement 'CrysAlisPro 1.171.42.43a (Rigaku OD, 2022)'
_computing_data_collection 'X-Area (Stoe & Cie, 2001)'
_computing_data_reduction 'CrysAlisPro 1.171.42.43a (Rigaku OD, 2022)'
_computing_publication_material 'IUCr PublCIF online service'
_computing_structure_refinement 'SHELXL-2019/2 (Sheldrick, 2019)'
_computing_structure_solution 'SHELXT (G. M. Sheldrick, 2015)'
_diffrn_ambient_temperature 173(2)
_diffrn_detector 'image plate'
_diffrn_detector_area_resol_mean 6.67
_diffrn_detector_type 'STOE image plate (34 cm diameter)'
_diffrn_measured_fraction_theta_full 0.999
_diffrn_measured_fraction_theta_max 0.999
_diffrn_measurement_device '2-circle goniometer'
_diffrn_measurement_device_type 'STOE IPDS II two-circle-diffractometer'
_diffrn_measurement_method \w
_diffrn_radiation_monochromator mirror
_diffrn_radiation_type MoK\a
_diffrn_radiation_wavelength 0.71073
_diffrn_reflns_av_R_equivalents 0.0510
_diffrn_reflns_av_unetI/netI 0.0304
_diffrn_reflns_Laue_measured_fraction_full 0.999
_diffrn_reflns_Laue_measured_fraction_max 0.999
_diffrn_reflns_limit_h_max 9
_diffrn_reflns_limit_h_min -9
_diffrn_reflns_limit_k_max 20
_diffrn_reflns_limit_k_min -20
_diffrn_reflns_limit_l_max 12
_diffrn_reflns_limit_l_min -12
_diffrn_reflns_number 13109
_diffrn_reflns_point_group_measured_fraction_full 0.999
_diffrn_reflns_point_group_measured_fraction_max 0.999
_diffrn_reflns_theta_full 25.242
_diffrn_reflns_theta_max 26.755
_diffrn_reflns_theta_min 3.142
_diffrn_source 'Genix 3D I\mS microfocus X-ray source'
_exptl_absorpt_coefficient_mu 1.529
_exptl_absorpt_correction_T_max 1.00000
_exptl_absorpt_correction_T_min 0.96027
_exptl_absorpt_correction_type multi-scan
_exptl_absorpt_process_details
;
CrysAlisPro 1.171.42.43a (Rigaku Oxford Diffraction, 2022)
Empirical absorption correction using spherical harmonics,
implemented in SCALE3 ABSPACK scaling algorithm.
;
_exptl_crystal_colour colourless
_exptl_crystal_density_diffrn 1.656
_exptl_crystal_description plate
_exptl_crystal_F_000 552
_exptl_crystal_size_max 0.100
_exptl_crystal_size_mid 0.070
_exptl_crystal_size_min 0.050
_refine_diff_density_max 0.549
_refine_diff_density_min -0.429
_refine_diff_density_rms 0.063
_refine_ls_extinction_method none
_refine_ls_goodness_of_fit_ref 1.048
_refine_ls_hydrogen_treatment constr
_refine_ls_matrix_type full
_refine_ls_number_parameters 93
_refine_ls_number_reflns 2361
_refine_ls_number_restraints 0
_refine_ls_restrained_S_all 1.048
_refine_ls_R_factor_all 0.0383
_refine_ls_R_factor_gt 0.0319
_refine_ls_shift/su_max 0.001
_refine_ls_shift/su_mean 0.000
_refine_ls_structure_factor_coef Fsqd
_refine_ls_weighting_details 'w=1/[\s^2^(Fo^2^)+(0.0348P)^2^+0.7240P] where P=(Fo^2^+2Fc^2^)/3'
_refine_ls_weighting_scheme calc
_refine_ls_wR_factor_gt 0.0779
_refine_ls_wR_factor_ref 0.0819
_reflns_Friedel_coverage 0.000
_reflns_number_gt 2053
_reflns_number_total 2361
_reflns_threshold_expression 'I > 2\s(I)'
_cod_data_source_file d5sc06234a3.cif
_cod_data_source_block 3_SMe2_wa3576_JH227
_cod_depositor_comments 'Adding full bibliography for 1575660--1575680.cif.'
_cod_original_cell_volume 1115.98(7)
_cod_original_sg_symbol_H-M 'P 21/n'
_cod_database_code 1575666
_shelx_shelxl_version_number 2019/3
_shelx_space_group_comment
;
The symmetry employed for this shelxl refinement is uniquely defined
by the following loop, which should always be used as a source of
symmetry information in preference to the above space-group names.
They are only intended as comments.
;
_shelx_estimated_absorpt_t_min 0.862
_shelx_estimated_absorpt_t_max 0.927

loop_
_space_group_symop_operation_xyz
'x, y, z'
'-x+1/2, y+1/2, -z+1/2'
'-x, -y, -z'
'x-1/2, -y-1/2, z-1/2'

loop_
_atom_site_label
_atom_site_type_symbol
_atom_site_fract_x
_atom_site_fract_y
_atom_site_fract_z
_atom_site_U_iso_or_equiv
_atom_site_adp_type
_atom_site_occupancy
_atom_site_site_symmetry_order
_atom_site_calc_flag
_atom_site_refinement_flags_posn
_atom_site_refinement_flags_adp
_atom_site_refinement_flags_occupancy
_atom_site_disorder_assembly
_atom_site_disorder_group
B1 B 0.5765(3) 0.68055(16) 0.2164(2) 0.0282(5) Uani 1 1 d . . . . .
Cl1 Cl 0.77590(8) 0.75316(4) 0.20968(6) 0.04009(16) Uani 1 1 d . . . . .
Cl2 Cl 0.41686(9) 0.68149(5) 0.05815(6) 0.04759(18) Uani 1 1 d . . . . .
Cl3 Cl 0.79897(12) 0.56177(5) 0.45851(8) 0.0631(2) Uani 1 1 d . . . . .
Cl4 Cl 0.88218(11) 0.53484(5) 0.13772(9) 0.0636(2) Uani 1 1 d . . . . .
Cl5 Cl 0.48113(14) 0.47454(5) 0.23928(12) 0.0816(3) Uani 1 1 d . . . . .
S1 S 0.44926(8) 0.71977(3) 0.37293(5) 0.03057(14) Uani 1 1 d . . . . .
Si1 Si 0.67767(9) 0.56638(4) 0.26006(7) 0.03552(16) Uani 1 1 d . . . . .
C1 C 0.3506(5) 0.81768(17) 0.3147(3) 0.0613(8) Uani 1 1 d . . . . .
H1A H 0.278461 0.810381 0.224899 0.092 Uiso 1 1 calc R U . . .
H1B H 0.452590 0.857723 0.306557 0.092 Uiso 1 1 calc R U . . .
H1C H 0.266885 0.838386 0.380776 0.092 Uiso 1 1 calc R U . . .
C2 C 0.2403(3) 0.65777(18) 0.3677(3) 0.0454(6) Uani 1 1 d . . . . .
H2A H 0.179362 0.656000 0.273480 0.068 Uiso 1 1 calc R U . . .
H2B H 0.153362 0.682054 0.428329 0.068 Uiso 1 1 calc R U . . .
H2C H 0.273740 0.601262 0.398429 0.068 Uiso 1 1 calc R U . . .

loop_
_atom_site_aniso_label
_atom_site_aniso_U_11
_atom_site_aniso_U_22
_atom_site_aniso_U_33
_atom_site_aniso_U_23
_atom_site_aniso_U_13
_atom_site_aniso_U_12
B1 0.0276(11) 0.0338(13) 0.0234(10) -0.0022(9) 0.0040(9) 0.0011(9)
Cl1 0.0411(3) 0.0434(3) 0.0367(3) 0.0036(2) 0.0088(2) -0.0110(2)
Cl2 0.0428(3) 0.0722(5) 0.0263(3) -0.0034(3) -0.0040(2) 0.0026(3)
Cl3 0.0739(5) 0.0633(5) 0.0517(4) 0.0225(4) 0.0049(3) 0.0236(4)
Cl4 0.0589(4) 0.0608(5) 0.0770(5) -0.0136(4) 0.0366(4) 0.0149(3)
Cl5 0.0777(6) 0.0404(4) 0.1334(9) -0.0301(5) 0.0447(6) -0.0234(4)
S1 0.0329(3) 0.0319(3) 0.0279(3) -0.0040(2) 0.0074(2) 0.0036(2)
Si1 0.0353(3) 0.0287(3) 0.0448(4) -0.0030(3) 0.0152(3) 0.0036(2)
C1 0.083(2) 0.0371(15) 0.0689(19) 0.0071(14) 0.0301(17) 0.0276(14)
C2 0.0335(12) 0.0542(16) 0.0507(14) -0.0081(12) 0.0155(11) -0.0043(11)

loop_
_atom_type_symbol
_atom_type_description
_atom_type_scat_dispersion_real
_atom_type_scat_dispersion_imag
_atom_type_scat_source
C C 0.0033 0.0016 'International Tables Vol C Tables 4.2.6.8 and 6.1.1.4'
H H 0.0000 0.0000 'International Tables Vol C Tables 4.2.6.8 and 6.1.1.4'
B B 0.0013 0.0007 'International Tables Vol C Tables 4.2.6.8 and 6.1.1.4'
Si Si 0.0817 0.0704 'International Tables Vol C Tables 4.2.6.8 and 6.1.1.4'
S S 0.1246 0.1234 'International Tables Vol C Tables 4.2.6.8 and 6.1.1.4'
Cl Cl 0.1484 0.1585 'International Tables Vol C Tables 4.2.6.8 and 6.1.1.4'

loop_
_geom_angle_atom_site_label_1
_geom_angle_atom_site_label_2
_geom_angle_atom_site_label_3
_geom_angle
_geom_angle_site_symmetry_1
_geom_angle_site_symmetry_3
_geom_angle_publ_flag
Cl2 B1 Cl1 112.39(13) . . ?
Cl2 B1 S1 111.28(12) . . ?
Cl1 B1 S1 103.90(12) . . ?
Cl2 B1 Si1 111.62(12) . . ?
Cl1 B1 Si1 109.06(12) . . ?
S1 B1 Si1 108.23(11) . . ?
C2 S1 C1 100.53(16) . . ?
C2 S1 B1 104.18(11) . . ?
C1 S1 B1 103.37(12) . . ?
B1 Si1 Cl5 114.60(8) . . ?
B1 Si1 Cl4 111.46(8) . . ?
Cl5 Si1 Cl4 106.53(4) . . ?
B1 Si1 Cl3 110.16(7) . . ?
Cl5 Si1 Cl3 106.89(5) . . ?
Cl4 Si1 Cl3 106.80(5) . . ?
S1 C1 H1A 109.5 . . ?
S1 C1 H1B 109.5 . . ?
H1A C1 H1B 109.5 . . ?
S1 C1 H1C 109.5 . . ?
H1A C1 H1C 109.5 . . ?
H1B C1 H1C 109.5 . . ?
S1 C2 H2A 109.5 . . ?
S1 C2 H2B 109.5 . . ?
H2A C2 H2B 109.5 . . ?
S1 C2 H2C 109.5 . . ?
H2A C2 H2C 109.5 . . ?
H2B C2 H2C 109.5 . . ?

loop_
_geom_bond_atom_site_label_1
_geom_bond_atom_site_label_2
_geom_bond_distance
_geom_bond_site_symmetry_2
_geom_bond_publ_flag
B1 Cl2 1.828(2) . ?
B1 Cl1 1.845(3) . ?
B1 S1 1.959(2) . ?
B1 Si1 2.005(3) . ?
Cl3 Si1 2.0474(10) . ?
Cl4 Si1 2.0380(9) . ?
Cl5 Si1 2.0321(10) . ?
S1 C2 1.788(3) . ?
S1 C1 1.796(3) . ?
C1 H1A 0.9800 . ?
C1 H1B 0.9800 . ?
C1 H1C 0.9800 . ?
C2 H2A 0.9800 . ?
C2 H2B 0.9800 . ?
C2 H2C 0.9800 . ?
